data_4073262
loop_
_publ_author_name
'Cabeza, Javier A.'
'del R\'io, Ignacio'
'Garc\'ia-\'Alvarez, Pablo'
'Miguel, Daniel'

_publ_section_title
;
 High-Nuclearity Osmium Carbonyl Cluster Complexes Containing
 (6-Methylpyrid-2-yl)imido Ligands. Synthesis of Hepta-, Octa-, and
 Nonanuclear Derivatives
;
_journal_issue 13
_journal_name_full Organometallics
_journal_page_first 3212
_journal_paper_doi 10.1021/om070201c
_journal_volume 26
_journal_year 2007
_chemical_formula_moiety 'C26 H8 N2 O20 Os8'
_chemical_formula_sum 'C26 H8 N2 O20 Os8'
_chemical_formula_weight 2190.18
_chemical_name_systematic
;
 ?
;
_space_group_IT_number 14
_symmetry_cell_setting monoclinic
_symmetry_space_group_name_Hall '-P 2ybc'
_symmetry_space_group_name_H-M 'P 1 21/c 1'
_atom_sites_solution_hydrogens geom
_atom_sites_solution_primary direct
_atom_sites_solution_secondary difmap
_audit_creation_method SHELXL-97
_cell_angle_alpha 90.00
_cell_angle_beta 103.2800(10)
_cell_angle_gamma 90.00
_cell_formula_units_Z 4
_cell_length_a 16.98990(10)
_cell_length_b 11.8232(8)
_cell_length_c 18.98300(10)
_cell_measurement_temperature 296(2)
_cell_volume 3711.2(3)
_computing_cell_refinement
;
CrysAlis RED, Oxford Diffraction Ltd.,
Version 1.171.31.7 (release 18-10-2006 CrysAlis171 .NET)
(compiled Oct 18 2006,16:28:17)
;
_computing_data_collection
;
CrysAlis CCD, Oxford Diffraction Ltd.,
Version 1.171.31.7 (release 18-10-2006 CrysAlis171 .NET)
(compiled Oct 18 2006,16:28:17)
;
_computing_data_reduction
;
CrysAlis RED, Oxford Diffraction Ltd.,
Version 1.171.31.7 (release 18-10-2006 CrysAlis171 .NET)
(compiled Oct 18 2006,16:28:17)
;
_computing_molecular_graphics 'EUCLID (Spek, 1982)'
_computing_publication_material 'SHELXL-97 (Sheldrick, 1997)'
_computing_structure_refinement 'SHELXL-97 (Sheldrick, 1997)'
_computing_structure_solution 'DIRDIF-96 (Beurskens et al., 1996)'
_diffrn_ambient_temperature 296(2)
_diffrn_detector_area_resol_mean 8.2640
_diffrn_measured_fraction_theta_full 0.969
_diffrn_measured_fraction_theta_max 0.969
_diffrn_measurement_device
; 
165 mm Onyx CCD detector in \k-geometry diffractometer
;
_diffrn_measurement_device_type
;
 Oxford Diffraction Xcalibur Nova
;
_diffrn_measurement_method '\f and \w scans'
_diffrn_radiation_monochromator graphite
_diffrn_radiation_source 'Nova (Cu) X-ray Source'
_diffrn_radiation_type 'Cu K\a'
_diffrn_radiation_wavelength 1.5418
_diffrn_reflns_av_R_equivalents 0.0383
_diffrn_reflns_av_sigmaI/netI 0.0261
_diffrn_reflns_limit_h_max 20
_diffrn_reflns_limit_h_min -20
_diffrn_reflns_limit_k_max 14
_diffrn_reflns_limit_k_min -14
_diffrn_reflns_limit_l_max 23
_diffrn_reflns_limit_l_min -22
_diffrn_reflns_number 25950
_diffrn_reflns_theta_full 74.66
_diffrn_reflns_theta_max 74.66
_diffrn_reflns_theta_min 2.67
_exptl_absorpt_coefficient_mu 50.955
_exptl_absorpt_correction_T_max 0.605
_exptl_absorpt_correction_T_min 0.210
_exptl_absorpt_correction_type multi-scan
_exptl_absorpt_process_details
;
CrysAlis RED, Oxford Diffraction Ltd.,
Version 1.171.31.5 (release 28-08-2006 CrysAlis171 .NET)
(compiled Aug 28 2006,13:05:05)
Empirical absorption correction using spherical harmonics,
 implemented in SCALE3 ABSPACK scaling algorithm.
;
_exptl_crystal_colour black
_exptl_crystal_density_diffrn 3.920
_exptl_crystal_density_method 'not measured'
_exptl_crystal_description plate
_exptl_crystal_F_000 3784
_exptl_crystal_size_max 0.07
_exptl_crystal_size_mid 0.03
_exptl_crystal_size_min 0.01
_refine_diff_density_max 1.385
_refine_diff_density_min -2.419
_refine_diff_density_rms 0.402
_refine_ls_extinction_method none
_refine_ls_goodness_of_fit_ref 1.101
_refine_ls_hydrogen_treatment mixed
_refine_ls_matrix_type full
_refine_ls_number_parameters 513
_refine_ls_number_reflns 7364
_refine_ls_number_restraints 0
_refine_ls_restrained_S_all 1.101
_refine_ls_R_factor_all 0.0352
_refine_ls_R_factor_gt 0.0282
_refine_ls_shift/su_max 0.002
_refine_ls_shift/su_mean 0.000
_refine_ls_structure_factor_coef Fsqd
_refine_ls_weighting_details 'calc w=1/[\s^2^(Fo^2^)+(0.0636P)^2^+0.0000P] where P=(Fo^2^+2Fc^2^)/3'
_refine_ls_weighting_scheme calc
_refine_ls_wR_factor_gt 0.0728
_refine_ls_wR_factor_ref 0.0934
_reflns_number_gt 6239
_reflns_number_total 7364
_reflns_threshold_expression >2sigma(I)
_cod_data_source_file om070201c-file001.cif
_cod_data_source_block 2_(pg120c)
_cod_depositor_comments
;
The following automatic conversions were performed:

'_symmetry_cell_setting' value 'Monoclinic' changed to 'monoclinic'
according to /home/saulius/struct/CIF-dictionaries/cif_core.dic
dictionary named 'cif_core.dic' version 2.4.1 from 2010-06-29.

Automatic conversion script
Id: cif_fix_values 1715 2011-07-08 13:25:40Z adriana 
;
_cod_original_sg_symbol_H-M 'P 21/c'
_cod_database_code 4073262

loop_
_symmetry_equiv_pos_as_xyz
'x, y, z'
'-x, y+1/2, -z+1/2'
'-x, -y, -z'
'x, -y-1/2, z-1/2'

loop_
_atom_site_label
_atom_site_type_symbol
_atom_site_fract_x
_atom_site_fract_y
_atom_site_fract_z
_atom_site_U_iso_or_equiv
_atom_site_adp_type
_atom_site_occupancy
_atom_site_symmetry_multiplicity
_atom_site_calc_flag
_atom_site_refinement_flags
C1 C 0.1213(4) 0.8053(7) 0.1348(4) 0.0310(16) Uani 1 1 d .
C2 C 0.0475(6) 0.8458(9) 0.1027(5) 0.049(2) Uani 1 1 d .
H2 H 0.0383 0.9234 0.1002 0.059 Uiso 1 1 calc R
C3 C -0.0149(7) 0.7715(11) 0.0731(6) 0.064(3) Uani 1 1 d .
H3 H -0.0669 0.7971 0.0526 0.077 Uiso 1 1 calc R
C4 C 0.0042(6) 0.6579(10) 0.0758(6) 0.059(3) Uani 1 1 d .
H4 H -0.0355 0.6069 0.0536 0.071 Uiso 1 1 calc R
C5 C 0.0778(6) 0.6168(9) 0.1092(5) 0.043(2) Uani 1 1 d .
C6 C 0.0933(7) 0.4928(9) 0.1114(6) 0.056(3) Uani 1 1 d .
H6A H 0.0481 0.4547 0.0810 0.084 Uiso 1 1 calc R
H6B H 0.1006 0.4660 0.1602 0.084 Uiso 1 1 calc R
H6C H 0.1412 0.4776 0.0943 0.084 Uiso 1 1 calc R
C11 C 0.1746(5) 0.7721(8) 0.3077(5) 0.0402(19) Uani 1 1 d .
C12 C 0.3357(5) 0.7876(8) 0.3521(5) 0.0384(19) Uani 1 1 d .
C21 C 0.2667(6) 0.7705(8) 0.0532(5) 0.043(2) Uani 1 1 d .
C22 C 0.4063(7) 0.7859(9) 0.1492(6) 0.055(3) Uani 1 1 d .
C31 C 0.2808(6) 0.5350(8) 0.1296(6) 0.044(2) Uani 1 1 d .
C32 C 0.2201(7) 0.5344(8) 0.2582(6) 0.047(2) Uani 1 1 d .
C33 C 0.3671(6) 0.6163(8) 0.2521(6) 0.044(2) Uani 1 1 d .
C40 C 0.1177(6) 1.1232(9) 0.1355(5) 0.047(2) Uani 1 1 d .
C41 C 0.0651(7) 0.9798(10) 0.2502(6) 0.056(3) Uani 1 1 d .
C42 C 0.1429(6) 1.1664(9) 0.2749(6) 0.050(2) Uani 1 1 d .
C51 C 0.1466(6) 0.9824(9) 0.0102(5) 0.046(2) Uani 1 1 d .
C52 C 0.2216(5) 1.1711(8) 0.0602(5) 0.0388(19) Uani 1 1 d .
C61 C 0.4320(6) 1.0227(8) 0.3053(5) 0.045(2) Uani 1 1 d .
C62 C 0.3170(6) 1.1999(9) 0.2341(6) 0.047(2) Uani 1 1 d .
C71 C 0.3268(6) 0.9873(9) -0.0136(5) 0.046(2) Uani 1 1 d .
C72 C 0.3974(5) 1.1773(9) 0.0678(6) 0.049(2) Uani 1 1 d .
C73 C 0.4720(7) 0.9783(10) 0.0861(5) 0.050(2) Uani 1 1 d .
C81 C 0.2000(6) 0.9977(9) 0.4165(5) 0.047(2) Uani 1 1 d .
C82 C 0.2914(8) 1.1825(10) 0.3886(5) 0.058(3) Uani 1 1 d .
C83 C 0.3634(7) 0.9904(11) 0.4406(6) 0.054(3) Uani 1 1 d .
N1 N 0.1863(4) 0.8819(6) 0.1656(3) 0.0293(13) Uani 1 1 d .
N2 N 0.1386(4) 0.6917(6) 0.1402(4) 0.0341(15) Uani 1 1 d .
O11 O 0.1238(5) 0.7311(8) 0.3297(5) 0.070(2) Uani 1 1 d .
O12 O 0.3840(5) 0.7524(7) 0.3976(4) 0.065(2) Uani 1 1 d .
O21 O 0.2452(6) 0.7305(7) -0.0028(4) 0.066(2) Uani 1 1 d .
O22 O 0.4719(5) 0.7527(8) 0.1572(6) 0.088(3) Uani 1 1 d .
O31 O 0.2968(6) 0.4764(7) 0.0881(5) 0.073(2) Uani 1 1 d .
O32 O 0.1968(6) 0.4743(8) 0.2948(5) 0.074(3) Uani 1 1 d .
O33 O 0.4320(5) 0.6016(9) 0.2836(5) 0.075(3) Uani 1 1 d .
O40 O 0.0722(5) 1.1953(8) 0.1150(5) 0.072(2) Uani 1 1 d .
O41 O 0.0044(6) 0.9495(10) 0.2605(6) 0.091(3) Uani 1 1 d .
O42 O 0.1246(6) 1.2495(7) 0.2980(6) 0.082(3) Uani 1 1 d .
O51 O 0.1099(6) 0.9541(8) -0.0445(4) 0.077(3) Uani 1 1 d .
O52 O 0.2229(5) 1.2602(7) 0.0349(5) 0.064(2) Uani 1 1 d .
O61 O 0.4914(4) 1.0084(9) 0.3452(4) 0.070(2) Uani 1 1 d .
O62 O 0.3104(7) 1.2956(7) 0.2331(5) 0.078(3) Uani 1 1 d .
O71 O 0.3043(5) 0.9620(8) -0.0712(4) 0.063(2) Uani 1 1 d .
O72 O 0.4157(6) 1.2668(8) 0.0583(5) 0.080(3) Uani 1 1 d .
O73 O 0.5342(4) 0.9453(8) 0.0843(5) 0.070(2) Uani 1 1 d .
O81 O 0.1504(5) 0.9776(8) 0.4471(5) 0.068(2) Uani 1 1 d .
O82 O 0.3008(8) 1.2738(7) 0.4042(5) 0.089(3) Uani 1 1 d .
O83 O 0.4137(5) 0.9665(10) 0.4865(5) 0.084(3) Uani 1 1 d .
Os1 Os 0.256855(19) 0.84192(3) 0.271934(17) 0.02794(9) Uani 1 1 d .
Os2 Os 0.302502(19) 0.84131(3) 0.143475(17) 0.02753(9) Uani 1 1 d .
Os3 Os 0.26092(2) 0.64085(3) 0.199595(19) 0.03297(10) Uani 1 1 d .
Os4 Os 0.16282(2) 1.03118(3) 0.22989(2) 0.03261(10) Uani 1 1 d .
Os5 Os 0.20787(2) 1.03194(3) 0.102053(18) 0.02943(9) Uani 1 1 d .
Os6 Os 0.33110(2) 1.04026(3) 0.231853(18) 0.02889(9) Uani 1 1 d .
Os7 Os 0.36555(2) 1.02773(3) 0.086228(19) 0.03205(10) Uani 1 1 d .
Os8 Os 0.27519(2) 1.02915(3) 0.36102(2) 0.03782(11) Uani 1 1 d .
H100 H 0.353(6) 0.892(8) 0.239(5) 0.03(2) Uiso 1 1 d .
H200 H 0.407(7) 1.060(10) 0.189(6) 0.05(3) Uiso 1 1 d .

loop_
_atom_site_aniso_label
_atom_site_aniso_U_11
_atom_site_aniso_U_22
_atom_site_aniso_U_33
_atom_site_aniso_U_23
_atom_site_aniso_U_13
_atom_site_aniso_U_12
C1 0.024(3) 0.037(5) 0.029(4) -0.001(3) 0.001(3) -0.014(3)
C2 0.044(5) 0.051(6) 0.051(6) 0.009(5) 0.006(4) -0.004(4)
C3 0.046(5) 0.073(8) 0.061(7) 0.009(6) -0.012(5) -0.021(5)
C4 0.046(5) 0.058(7) 0.068(7) -0.006(5) 0.002(5) -0.031(5)
C5 0.042(5) 0.050(6) 0.037(4) -0.004(4) 0.008(4) -0.020(4)
C6 0.069(7) 0.047(6) 0.057(6) -0.018(5) 0.024(5) -0.027(5)
C11 0.036(4) 0.036(5) 0.050(5) 0.004(4) 0.012(4) -0.002(4)
C12 0.028(4) 0.041(5) 0.041(5) 0.005(4) -0.002(3) 0.004(3)
C21 0.056(5) 0.038(5) 0.038(5) -0.004(4) 0.016(4) 0.000(4)
C22 0.058(6) 0.045(6) 0.066(7) 0.002(5) 0.023(5) 0.009(5)
C31 0.057(6) 0.026(5) 0.051(6) 0.003(4) 0.014(4) 0.002(4)
C32 0.062(6) 0.031(5) 0.048(5) 0.007(4) 0.009(5) -0.006(4)
C33 0.042(5) 0.033(5) 0.059(6) 0.001(4) 0.014(4) 0.004(4)
C40 0.049(5) 0.044(6) 0.051(5) 0.004(4) 0.017(4) 0.015(4)
C41 0.056(6) 0.058(7) 0.060(7) 0.003(5) 0.028(5) 0.000(5)
C42 0.050(5) 0.046(6) 0.063(6) 0.001(5) 0.027(5) 0.000(4)
C51 0.045(5) 0.045(6) 0.040(5) 0.005(4) -0.006(4) -0.004(4)
C52 0.039(4) 0.030(5) 0.047(5) 0.007(4) 0.009(4) 0.001(3)
C61 0.050(6) 0.043(6) 0.045(5) 0.004(4) 0.017(4) -0.010(4)
C62 0.050(5) 0.036(6) 0.053(6) -0.001(4) 0.009(4) -0.002(4)
C71 0.058(6) 0.046(6) 0.040(5) 0.004(4) 0.020(4) -0.005(4)
C72 0.035(4) 0.052(6) 0.059(6) 0.009(5) 0.010(4) -0.007(4)
C73 0.052(6) 0.063(7) 0.040(5) 0.002(4) 0.020(4) -0.004(5)
C81 0.054(5) 0.046(6) 0.045(5) -0.002(4) 0.019(5) 0.004(5)
C82 0.096(9) 0.044(6) 0.034(5) -0.008(4) 0.014(5) -0.011(6)
C83 0.051(6) 0.067(7) 0.045(6) -0.018(5) 0.014(5) -0.006(5)
N1 0.027(3) 0.025(3) 0.036(3) 0.002(3) 0.008(3) -0.003(3)
N2 0.031(3) 0.040(4) 0.033(3) -0.003(3) 0.009(3) -0.016(3)
O11 0.046(4) 0.083(6) 0.088(6) 0.020(5) 0.029(4) -0.010(4)
O12 0.056(4) 0.072(5) 0.054(4) 0.012(4) -0.015(3) 0.006(4)
O21 0.100(6) 0.055(5) 0.039(4) -0.013(3) 0.006(4) -0.013(4)
O22 0.051(5) 0.078(6) 0.145(9) 0.036(6) 0.044(5) 0.034(4)
O31 0.087(6) 0.059(5) 0.081(6) -0.023(5) 0.036(5) -0.005(4)
O32 0.098(7) 0.070(6) 0.053(5) 0.018(4) 0.018(5) -0.017(5)
O33 0.051(4) 0.098(7) 0.073(5) 0.014(5) 0.006(4) 0.029(5)
O40 0.067(5) 0.077(6) 0.076(5) 0.030(5) 0.028(4) 0.044(5)
O41 0.053(5) 0.107(8) 0.129(9) -0.008(6) 0.052(6) -0.021(5)
O42 0.095(7) 0.050(5) 0.109(7) -0.020(5) 0.040(6) 0.020(5)
O51 0.088(6) 0.085(7) 0.047(5) -0.011(4) -0.008(4) -0.013(5)
O52 0.066(5) 0.046(5) 0.078(5) 0.018(4) 0.010(4) -0.004(4)
O61 0.027(3) 0.109(7) 0.062(5) 0.023(5) -0.014(3) -0.011(4)
O62 0.110(8) 0.034(5) 0.099(7) -0.003(4) 0.039(6) -0.003(5)
O71 0.066(5) 0.080(6) 0.041(4) -0.006(4) 0.007(3) -0.002(4)
O72 0.083(6) 0.050(5) 0.101(7) 0.018(5) 0.008(5) -0.022(5)
O73 0.036(4) 0.095(7) 0.084(6) 0.011(5) 0.024(4) 0.014(4)
O81 0.062(5) 0.077(6) 0.074(5) 0.025(4) 0.036(4) 0.029(4)
O82 0.157(11) 0.044(5) 0.062(5) -0.017(4) 0.015(6) -0.024(6)
O83 0.054(5) 0.131(10) 0.055(5) -0.008(5) -0.014(4) -0.002(5)
Os1 0.02802(17) 0.02860(19) 0.02664(17) 0.00058(12) 0.00513(13) -0.00247(12)
Os2 0.02660(16) 0.02642(18) 0.02969(18) -0.00063(12) 0.00675(12) -0.00120(12)
Os3 0.03692(18) 0.02547(19) 0.03576(19) 0.00140(13) 0.00678(14) -0.00103(13)
Os4 0.03061(17) 0.0327(2) 0.0360(2) 0.00107(14) 0.01062(14) 0.00308(13)
Os5 0.02780(16) 0.0296(2) 0.02959(18) 0.00264(13) 0.00400(13) 0.00062(12)
Os6 0.02969(17) 0.02898(19) 0.02754(17) -0.00170(13) 0.00561(13) -0.00521(12)
Os7 0.03048(17) 0.0360(2) 0.03059(18) 0.00176(14) 0.00890(13) -0.00459(13)
Os8 0.0463(2) 0.0395(2) 0.02886(19) -0.00601(15) 0.01101(15) -0.00410(16)

loop_
_atom_type_symbol
_atom_type_description
_atom_type_scat_dispersion_real
_atom_type_scat_dispersion_imag
_atom_type_scat_source
C C 0.0180 0.0090 'International Tables Vol C Tables 4.2.6.8 and 6.1.1.4'
H H 0.0000 0.0000 'International Tables Vol C Tables 4.2.6.8 and 6.1.1.4'
N N 0.0310 0.0180 'International Tables Vol C Tables 4.2.6.8 and 6.1.1.4'
O O 0.0490 0.0320 'International Tables Vol C Tables 4.2.6.8 and 6.1.1.4'
Os Os -4.9800 6.2220 'International Tables Vol C Tables 4.2.6.8 and 6.1.1.4'

loop_
_geom_angle_atom_site_label_1
_geom_angle_atom_site_label_2
_geom_angle_atom_site_label_3
_geom_angle
C2 C1 N2 122.8(8)
C2 C1 N1 120.4(8)
N2 C1 N1 116.9(7)
C1 C2 C3 120.1(10)
C1 C2 H2 120.0
C3 C2 H2 120.0
C4 C3 C2 116.6(10)
C4 C3 H3 121.7
C2 C3 H3 121.7
C5 C4 C3 123.4(9)
C5 C4 H4 118.3
C3 C4 H4 118.3
C4 C5 N2 119.2(10)
C4 C5 C6 120.3(9)
N2 C5 C6 120.5(9)
C5 C6 H6A 109.5
C5 C6 H6B 109.5
H6A C6 H6B 109.5
C5 C6 H6C 109.5
H6A C6 H6C 109.5
H6B C6 H6C 109.5
O11 C11 Os1 178.9(9)
O12 C12 Os1 176.8(9)
O21 C21 Os2 177.9(9)
O22 C22 Os2 175.8(11)
O31 C31 Os3 175.6(10)
O32 C32 Os3 177.6(10)
O33 C33 Os3 179.4(10)
O40 C40 Os4 139.4(8)
O40 C40 Os5 139.3(8)
Os4 C40 Os5 80.9(3)
O41 C41 Os4 178.0(12)
O42 C42 Os4 174.2(11)
O51 C51 Os5 179.3(10)
O52 C52 Os5 173.5(8)
O61 C61 Os6 176.2(10)
O62 C62 Os6 177.0(10)
O71 C71 Os7 178.8(10)
O72 C72 Os7 178.3(11)
O73 C73 Os7 177.3(11)
O81 C81 Os8 176.1(10)
O82 C82 Os8 179.2(10)
O83 C83 Os8 179.0(12)
C1 N1 Os1 116.9(5)
C1 N1 Os2 115.4(5)
Os1 N1 Os2 78.3(2)
C1 N1 Os5 119.1(5)
Os1 N1 Os5 124.0(3)
Os2 N1 Os5 78.45(19)
C1 N1 Os4 120.1(5)
Os1 N1 Os4 78.0(2)
Os2 N1 Os4 124.5(3)
Os5 N1 Os4 74.8(2)
C1 N2 C5 117.9(8)
C1 N2 Os3 117.7(5)
C5 N2 Os3 124.4(7)
C11 Os1 C12 90.5(4)
C11 Os1 N1 97.8(3)
C12 Os1 N1 165.4(3)
C11 Os1 Os2 135.3(3)
C12 Os1 Os2 115.1(3)
N1 Os1 Os2 51.11(16)
C11 Os1 Os3 84.7(3)
C12 Os1 Os3 90.8(3)
N1 Os1 Os3 78.12(18)
Os2 Os1 Os3 60.418(12)
C11 Os1 Os4 91.8(3)
C12 Os1 Os4 139.8(3)
N1 Os1 Os4 52.35(18)
Os2 Os1 Os4 90.473(13)
Os3 Os1 Os4 129.425(16)
C11 Os1 Os8 96.9(3)
C12 Os1 Os8 79.6(3)
N1 Os1 Os8 111.04(18)
Os2 Os1 Os8 122.383(15)
Os3 Os1 Os8 170.307(18)
Os4 Os1 Os8 60.195(14)
C11 Os1 Os6 150.5(3)
C12 Os1 Os6 102.6(3)
N1 Os1 Os6 75.76(17)
Os2 Os1 Os6 61.851(11)
Os3 Os1 Os6 120.941(15)
Os4 Os1 Os6 61.147(13)
Os8 Os1 Os6 60.568(12)
C11 Os1 H100 171(3)
C12 Os1 H100 83(3)
N1 Os1 H100 88(3)
Os2 Os1 H100 45(3)
Os3 Os1 H100 89(3)
Os4 Os1 H100 97(3)
Os8 Os1 H100 88(3)
Os6 Os1 H100 38(3)
C22 Os2 C21 90.0(5)
C22 Os2 N1 163.9(4)
C21 Os2 N1 99.0(3)
C22 Os2 Os1 114.2(4)
C21 Os2 Os1 136.0(3)
N1 Os2 Os1 50.62(17)
C22 Os2 Os3 89.9(3)
C21 Os2 Os3 84.9(3)
N1 Os2 Os3 77.83(17)
Os1 Os2 Os3 60.344(12)
C22 Os2 Os5 141.5(3)
C21 Os2 Os5 93.3(3)
N1 Os2 Os5 51.70(17)
Os1 Os2 Os5 89.194(13)
Os3 Os2 Os5 128.652(15)
C22 Os2 Os7 81.8(3)
C21 Os2 Os7 94.0(3)
N1 Os2 Os7 110.54(17)
Os1 Os2 Os7 124.243(15)
Os3 Os2 Os7 171.607(17)
Os5 Os2 Os7 59.687(12)
C22 Os2 Os6 102.9(4)
C21 Os2 Os6 151.1(3)
N1 Os2 Os6 75.17(18)
Os1 Os2 Os6 61.209(11)
Os3 Os2 Os6 120.243(15)
Os5 Os2 Os6 60.557(13)
Os7 Os2 Os6 63.193(12)
C22 Os2 H100 81(3)
C21 Os2 H100 170(3)
N1 Os2 H100 88(3)
Os1 Os2 H100 46(3)
Os3 Os2 H100 90(3)
Os5 Os2 H100 97(3)
Os7 Os2 H100 90(3)
Os6 Os2 H100 38(3)
C33 Os3 C31 88.1(4)
C33 Os3 C32 91.3(4)
C31 Os3 C32 96.9(4)
C33 Os3 N2 173.1(3)
C31 Os3 N2 96.8(4)
C32 Os3 N2 93.0(4)
C33 Os3 Os1 90.0(3)
C31 Os3 Os1 160.1(3)
C32 Os3 Os1 102.9(3)
N2 Os3 Os1 83.76(19)
C33 Os3 Os2 92.2(3)
C31 Os3 Os2 101.1(3)
C32 Os3 Os2 161.8(3)
N2 Os3 Os2 82.12(18)
Os1 Os3 Os2 59.238(12)
C42 Os4 C41 85.5(5)
C42 Os4 C40 83.0(4)
C41 Os4 C40 100.1(5)
C42 Os4 N1 173.7(4)
C41 Os4 N1 97.6(4)
C40 Os4 N1 91.1(3)
C42 Os4 Os5 121.5(3)
C41 Os4 Os5 128.8(4)
C40 Os4 Os5 49.6(2)
N1 Os4 Os5 52.42(16)
C42 Os4 Os1 135.3(4)
C41 Os4 Os1 99.1(4)
C40 Os4 Os1 138.2(3)
N1 Os4 Os1 49.66(17)
Os5 Os4 Os1 89.874(14)
C42 Os4 Os8 76.0(4)
C41 Os4 Os8 105.7(4)
C40 Os4 Os8 145.0(3)
N1 Os4 Os8 108.17(17)
Os5 Os4 Os8 121.847(16)
Os1 Os4 Os8 59.916(13)
C42 Os4 Os6 104.3(3)
C41 Os4 Os6 159.2(4)
C40 Os4 Os6 99.3(3)
N1 Os4 Os6 74.50(16)
Os5 Os4 Os6 61.488(12)
Os1 Os4 Os6 60.967(12)
Os8 Os4 Os6 60.419(12)
C52 Os5 C51 88.7(4)
C52 Os5 C40 81.2(4)
C51 Os5 C40 98.7(4)
C52 Os5 N1 171.0(3)
C51 Os5 N1 97.3(3)
C40 Os5 N1 91.3(3)
C52 Os5 Os4 118.3(3)
C51 Os5 Os4 127.7(3)
C40 Os5 Os4 49.5(3)
N1 Os5 Os4 52.76(17)
C52 Os5 Os7 75.6(3)
C51 Os5 Os7 103.6(3)
C40 Os5 Os7 147.1(3)
N1 Os5 Os7 109.25(16)
Os4 Os5 Os7 125.315(16)
C52 Os5 Os2 135.7(3)
C51 Os5 Os2 99.7(3)
C40 Os5 Os2 138.7(3)
N1 Os5 Os2 49.85(16)
Os4 Os5 Os2 90.459(14)
Os7 Os5 Os2 60.219(12)
C52 Os5 Os6 101.5(3)
C51 Os5 Os6 160.3(3)
C40 Os5 Os6 99.4(3)
N1 Os5 Os6 74.80(17)
Os4 Os5 Os6 61.777(12)
Os7 Os5 Os6 63.637(12)
Os2 Os5 Os6 61.285(12)
C62 Os6 C61 100.6(4)
C62 Os6 Os8 87.6(3)
C61 Os6 Os8 77.9(3)
C62 Os6 Os5 89.0(3)
C61 Os6 Os5 164.5(3)
Os8 Os6 Os5 114.977(15)
C62 Os6 Os1 138.1(3)
C61 Os6 Os1 95.3(3)
Os8 Os6 Os1 58.171(12)
Os5 Os6 Os1 85.407(13)
C62 Os6 Os4 84.6(3)
C61 Os6 Os4 135.8(3)
Os8 Os6 Os4 58.294(13)
Os5 Os6 Os4 56.735(12)
Os1 Os6 Os4 57.886(12)
C62 Os6 Os2 145.3(3)
C61 Os6 Os2 109.5(3)
Os8 Os6 Os2 115.079(15)
Os5 Os6 Os2 58.158(12)
Os1 Os6 Os2 56.939(11)
Os4 Os6 Os2 85.804(13)
C62 Os6 Os7 97.1(3)
C61 Os6 Os7 109.4(3)
Os8 Os6 Os7 170.293(16)
Os5 Os6 Os7 56.846(11)
Os1 Os6 Os7 113.788(15)
Os4 Os6 Os7 113.504(15)
Os2 Os6 Os7 56.978(11)
C62 Os6 H100 174(3)
C61 Os6 H100 73(3)
Os8 Os6 H100 89(3)
Os5 Os6 H100 97(3)
Os1 Os6 H100 43(3)
Os4 Os6 H100 99(3)
Os2 Os6 H100 41(3)
Os7 Os6 H100 87(3)
C62 Os6 H200 89(4)
C61 Os6 H200 74(4)
Os8 Os6 H200 150(4)
Os5 Os6 H200 94(4)
Os1 Os6 H200 132(4)
Os4 Os6 H200 151(4)
Os2 Os6 H200 83(4)
Os7 Os6 H200 39(4)
H100 Os6 H200 90(5)
C73 Os7 C72 88.5(4)
C73 Os7 C71 91.9(4)
C72 Os7 C71 95.6(4)
C73 Os7 Os5 162.1(3)
C72 Os7 Os5 109.1(3)
C71 Os7 Os5 89.5(3)
C73 Os7 Os2 102.1(3)
C72 Os7 Os2 163.6(3)
C71 Os7 Os2 96.5(3)
Os5 Os7 Os2 60.094(12)
C73 Os7 Os6 114.1(3)
C72 Os7 Os6 104.5(3)
C71 Os7 Os6 147.0(3)
Os5 Os7 Os6 59.517(11)
Os2 Os7 Os6 59.829(11)
C73 Os7 H200 87(3)
C72 Os7 H200 87(3)
C71 Os7 H200 177(3)
Os5 Os7 H200 91(3)
Os2 Os7 H200 81(3)
Os6 Os7 H200 33(3)
C81 Os8 C82 96.3(5)
C81 Os8 C83 91.1(5)
C82 Os8 C83 88.5(5)
C81 Os8 Os1 101.0(3)
C82 Os8 Os1 158.2(3)
C83 Os8 Os1 104.4(3)
C81 Os8 Os4 95.1(3)
C82 Os8 Os4 105.5(4)
C83 Os8 Os4 163.9(3)
Os1 Os8 Os4 59.889(13)
C81 Os8 Os6 155.0(3)
C82 Os8 Os6 98.0(3)
C83 Os8 Os6 109.6(3)
Os1 Os8 Os6 61.261(12)
Os4 Os8 Os6 61.288(12)

loop_
_geom_bond_atom_site_label_1
_geom_bond_atom_site_label_2
_geom_bond_distance
C1 C2 1.350(13)
C1 N2 1.374(12)
C1 N1 1.443(9)
C2 C3 1.392(14)
C2 H2 0.9300
C3 C4 1.380(18)
C3 H3 0.9300
C4 C5 1.355(16)
C4 H4 0.9300
C5 N2 1.385(11)
C5 C6 1.489(15)
C6 H6A 0.9600
C6 H6B 0.9600
C6 H6C 0.9600
C11 O11 1.150(11)
C11 Os1 1.879(8)
C12 O12 1.124(11)
C12 Os1 1.894(8)
C21 O21 1.144(12)
C21 Os2 1.878(9)
C22 O22 1.157(13)
C22 Os2 1.862(11)
C31 O31 1.128(12)
C31 Os3 1.911(10)
C32 O32 1.127(12)
C32 Os3 1.913(9)
C33 O33 1.140(13)
C33 Os3 1.872(10)
C40 O40 1.157(12)
C40 Os4 2.085(10)
C40 Os5 2.089(9)
C41 O41 1.151(14)
C41 Os4 1.889(10)
C42 O42 1.147(13)
C42 Os4 1.879(10)
C51 O51 1.132(12)
C51 Os5 1.906(10)
C52 O52 1.160(11)
C52 Os5 1.865(9)
C61 O61 1.127(13)
C61 Os6 1.957(11)
C62 O62 1.136(13)
C62 Os6 1.905(10)
C71 O71 1.113(12)
C71 Os7 1.919(10)
C72 O72 1.129(13)
C72 Os7 1.906(11)
C73 O73 1.134(13)
C73 Os7 1.901(11)
C81 O81 1.153(12)
C81 Os8 1.870(9)
C82 O82 1.121(14)
C82 Os8 1.890(11)
C83 O83 1.108(15)
C83 Os8 1.923(12)
N1 Os1 2.150(7)
N1 Os2 2.165(6)
N1 Os5 2.223(6)
N1 Os4 2.233(7)
N2 Os3 2.208(7)
Os1 Os2 2.7234(4)
Os1 Os3 2.7542(5)
Os1 Os4 2.7587(5)
Os1 Os8 2.7595(5)
Os1 Os6 2.8478(5)
Os1 H100 1.96(9)
Os2 Os3 2.7562(5)
Os2 Os5 2.7753(5)
Os2 Os7 2.7788(5)
Os2 Os6 2.8652(5)
Os2 H100 1.92(9)
Os4 Os5 2.7072(5)
Os4 Os8 2.7673(5)
Os4 Os6 2.8528(5)
Os5 Os7 2.7639(5)
Os5 Os6 2.8450(5)
Os6 Os8 2.8287(4)
Os6 Os7 2.9580(5)
Os6 H100 1.79(9)
Os6 H200 1.68(11)
Os7 H200 1.96(11)

loop_
_geom_torsion_atom_site_label_1
_geom_torsion_atom_site_label_2
_geom_torsion_atom_site_label_3
_geom_torsion_atom_site_label_4
_geom_torsion
N2 C1 C2 C3 0.0(15)
N1 C1 C2 C3 -179.9(9)
C1 C2 C3 C4 -2.9(17)
C2 C3 C4 C5 4.3(18)
C3 C4 C5 N2 -2.6(17)
C3 C4 C5 C6 178.6(11)
C2 C1 N1 Os1 133.9(7)
N2 C1 N1 Os1 -46.0(8)
C2 C1 N1 Os2 -136.8(7)
N2 C1 N1 Os2 43.3(8)
C2 C1 N1 Os5 -46.1(10)
N2 C1 N1 Os5 134.0(6)
C2 C1 N1 Os4 42.5(10)
N2 C1 N1 Os4 -137.4(6)
C2 C1 N2 C5 1.8(12)
N1 C1 N2 C5 -178.3(7)
C2 C1 N2 Os3 -176.9(7)
N1 C1 N2 Os3 3.0(9)
C4 C5 N2 C1 -0.5(12)
C6 C5 N2 C1 178.3(8)
C4 C5 N2 Os3 178.1(7)
C6 C5 N2 Os3 -3.1(11)
Os2 N1 Os1 C11 -144.3(3)
Os5 N1 Os1 C11 148.5(4)
Os4 N1 Os1 C11 86.3(3)
C1 N1 Os1 C12 92.4(14)
Os2 N1 Os1 C12 -20.4(14)
Os5 N1 Os1 C12 -87.6(13)
Os4 N1 Os1 C12 -149.8(12)
C1 N1 Os1 Os2 112.7(6)
Os5 N1 Os1 Os2 -67.3(3)
Os4 N1 Os1 Os2 -129.5(2)
C1 N1 Os1 Os3 51.3(5)
Os2 N1 Os1 Os3 -61.42(13)
Os5 N1 Os1 Os3 -128.7(3)
Os4 N1 Os1 Os3 169.12(15)
C1 N1 Os1 Os4 -117.8(6)
Os2 N1 Os1 Os4 129.5(2)
Os5 N1 Os1 Os4 62.2(3)
C1 N1 Os1 Os8 -132.0(5)
Os2 N1 Os1 Os8 115.27(13)
Os5 N1 Os1 Os8 48.0(3)
Os4 N1 Os1 Os8 -14.19(18)
C1 N1 Os1 Os6 177.8(5)
Os2 N1 Os1 Os6 65.12(13)
Os5 N1 Os1 Os6 -2.1(3)
Os4 N1 Os1 Os6 -64.34(12)
C1 N1 Os2 C22 -93.8(15)
Os1 N1 Os2 C22 20.6(15)
Os5 N1 Os2 C22 149.2(14)
Os4 N1 Os2 C22 86.9(15)
C1 N1 Os2 C21 29.8(6)
Os1 N1 Os2 C21 144.2(3)
Os5 N1 Os2 C21 -87.1(3)
Os4 N1 Os2 C21 -149.4(4)
C1 N1 Os2 Os1 -114.4(6)
Os5 N1 Os2 Os1 128.7(3)
Os4 N1 Os2 Os1 66.4(3)
C1 N1 Os2 Os3 -52.9(5)
Os1 N1 Os2 Os3 61.45(13)
Os5 N1 Os2 Os3 -169.86(18)
Os4 N1 Os2 Os3 127.8(3)
C1 N1 Os2 Os5 116.9(6)
Os1 N1 Os2 Os5 -128.7(3)
Os4 N1 Os2 Os5 -62.3(3)
C1 N1 Os2 Os7 127.6(5)
Os1 N1 Os2 Os7 -118.02(13)
Os5 N1 Os2 Os7 10.7(2)
Os4 N1 Os2 Os7 -51.6(4)
C1 N1 Os2 Os6 -179.1(5)
Os1 N1 Os2 Os6 -64.71(13)
Os5 N1 Os2 Os6 63.97(13)
Os4 N1 Os2 Os6 1.7(3)
C11 Os1 Os2 C22 -118.5(6)
C12 Os1 Os2 C22 0.6(5)
N1 Os1 Os2 C22 -173.9(5)
Os3 Os1 Os2 C22 -75.1(4)
Os4 Os1 Os2 C22 148.4(4)
Os8 Os1 Os2 C22 94.1(4)
Os6 Os1 Os2 C22 91.9(4)
C11 Os1 Os2 C21 -0.8(6)
C12 Os1 Os2 C21 118.3(5)
N1 Os1 Os2 C21 -56.2(5)
Os3 Os1 Os2 C21 42.7(4)
Os4 Os1 Os2 C21 -93.9(4)
Os8 Os1 Os2 C21 -148.2(4)
Os6 Os1 Os2 C21 -150.4(4)
C11 Os1 Os2 N1 55.4(5)
C12 Os1 Os2 N1 174.5(4)
Os3 Os1 Os2 N1 98.8(2)
Os4 Os1 Os2 N1 -37.7(2)
Os8 Os1 Os2 N1 -92.0(2)
Os6 Os1 Os2 N1 -94.2(2)
C11 Os1 Os2 Os3 -43.5(4)
C12 Os1 Os2 Os3 75.6(3)
N1 Os1 Os2 Os3 -98.8(2)
Os4 Os1 Os2 Os3 -136.519(16)
Os8 Os1 Os2 Os3 169.17(2)
Os6 Os1 Os2 Os3 166.967(16)
C11 Os1 Os2 Os5 93.2(4)
C12 Os1 Os2 Os5 -147.8(3)
N1 Os1 Os2 Os5 37.8(2)
Os3 Os1 Os2 Os5 136.620(16)
Os4 Os1 Os2 Os5 0.102(13)
Os8 Os1 Os2 Os5 -54.21(2)
Os6 Os1 Os2 Os5 -56.412(13)
C11 Os1 Os2 Os7 144.8(4)
C12 Os1 Os2 Os7 -96.1(3)
N1 Os1 Os2 Os7 89.5(2)
Os3 Os1 Os2 Os7 -171.71(2)
Os4 Os1 Os2 Os7 51.77(2)
Os8 Os1 Os2 Os7 -2.54(3)
Os6 Os1 Os2 Os7 -4.742(17)
C11 Os1 Os2 Os6 149.6(4)
C12 Os1 Os2 Os6 -91.4(3)
N1 Os1 Os2 Os6 94.2(2)
Os3 Os1 Os2 Os6 -166.967(16)
Os4 Os1 Os2 Os6 56.514(14)
Os5 N1 Os4 C41 134.0(4)
C1 N1 Os4 C40 -81.6(6)
Os1 N1 Os4 C40 164.2(3)
Os2 N1 Os4 C40 97.7(4)
Os5 N1 Os4 C40 33.6(3)
C1 N1 Os4 Os5 -115.2(6)
Os1 N1 Os4 Os5 130.5(2)
Os2 N1 Os4 Os5 64.0(3)
C1 N1 Os4 Os1 114.3(6)
Os2 N1 Os4 Os1 -66.5(3)
Os5 N1 Os4 Os1 -130.5(2)
C1 N1 Os4 Os8 128.2(5)
Os1 N1 Os4 Os8 13.89(18)
Os2 N1 Os4 Os8 -52.6(4)
Os5 N1 Os4 Os8 -116.63(12)
C1 N1 Os4 Os6 179.1(6)
Os1 N1 Os4 Os6 64.83(12)
Os2 N1 Os4 Os6 -1.7(3)
Os5 N1 Os4 Os6 -65.69(11)
C11 Os1 Os4 C42 86.7(5)
C12 Os1 Os4 C42 -6.1(6)
N1 Os1 Os4 C42 -174.8(5)
Os2 Os1 Os4 C42 -137.9(4)
Os3 Os1 Os4 C42 171.3(4)
Os8 Os1 Os4 C42 -10.1(4)
Os6 Os1 Os4 C42 -80.8(4)
C11 Os1 Os4 C41 -6.1(5)
C12 Os1 Os4 C41 -99.0(5)
N1 Os1 Os4 C41 92.3(4)
Os2 Os1 Os4 C41 129.3(4)
Os3 Os1 Os4 C41 78.5(4)
Os8 Os1 Os4 C41 -103.0(4)
Os6 Os1 Os4 C41 -173.6(4)
C11 Os1 Os4 C40 -122.6(5)
C12 Os1 Os4 C40 144.5(6)
N1 Os1 Os4 C40 -24.2(5)
Os2 Os1 Os4 C40 12.8(5)
Os3 Os1 Os4 C40 -38.0(5)
Os8 Os1 Os4 C40 140.5(5)
Os6 Os1 Os4 C40 69.9(5)
C11 Os1 Os4 N1 -98.4(4)
C12 Os1 Os4 N1 168.7(4)
Os2 Os1 Os4 N1 36.9(2)
Os3 Os1 Os4 N1 -13.8(2)
Os8 Os1 Os4 N1 164.7(2)
Os6 Os1 Os4 N1 94.0(2)
C11 Os1 Os4 Os5 -135.5(3)
C12 Os1 Os4 Os5 131.7(4)
N1 Os1 Os4 Os5 -37.0(2)
Os2 Os1 Os4 Os5 -0.104(13)
Os3 Os1 Os4 Os5 -50.88(2)
Os8 Os1 Os4 Os5 127.668(16)
Os6 Os1 Os4 Os5 56.995(13)
C11 Os1 Os4 Os8 96.9(3)
C12 Os1 Os4 Os8 4.0(4)
N1 Os1 Os4 Os8 -164.7(2)
Os2 Os1 Os4 Os8 -127.772(15)
Os3 Os1 Os4 Os8 -178.55(2)
Os6 Os1 Os4 Os8 -70.673(13)
C11 Os1 Os4 Os6 167.5(3)
C12 Os1 Os4 Os6 74.7(4)
N1 Os1 Os4 Os6 -94.0(2)
Os2 Os1 Os4 Os6 -57.099(12)
Os3 Os1 Os4 Os6 -107.88(2)
Os8 Os1 Os4 Os6 70.673(13)
Os2 Os5 Os6 Os1 -53.534(12)
C52 Os5 Os6 Os4 116.1(3)
C51 Os5 Os6 Os4 -124.0(9)
C40 Os5 Os6 Os4 33.2(3)
N1 Os5 Os6 Os4 -55.53(17)
Os7 Os5 Os6 Os4 -176.588(16)
Os2 Os5 Os6 Os4 -107.722(14)
C52 Os5 Os6 Os2 -136.2(3)
C51 Os5 Os6 Os2 -16.2(9)
C40 Os5 Os6 Os2 141.0(3)
N1 Os5 Os6 Os2 52.19(17)
Os4 Os5 Os6 Os2 107.722(14)
Os7 Os5 Os6 Os2 -68.865(13)
C52 Os5 Os6 Os7 -67.4(3)
C51 Os5 Os6 Os7 52.6(9)
C40 Os5 Os6 Os7 -150.2(3)
N1 Os5 Os6 Os7 121.05(17)
Os4 Os5 Os6 Os7 176.588(16)
Os2 Os5 Os6 Os7 68.865(13)
C11 Os1 Os6 C62 4.2(8)
C12 Os1 Os6 C62 -110.2(5)
N1 Os1 Os6 C62 84.7(5)
Os2 Os1 Os6 C62 138.0(5)
Os3 Os1 Os6 C62 151.2(5)
Os4 Os1 Os6 C62 30.2(5)
Os8 Os1 Os6 C62 -39.9(5)
C11 Os1 Os6 C61 116.4(7)
C12 Os1 Os6 C61 2.1(4)
N1 Os1 Os6 C61 -163.1(3)
Os2 Os1 Os6 C61 -109.8(3)
Os3 Os1 Os6 C61 -96.6(3)
Os4 Os1 Os6 C61 142.4(3)
Os8 Os1 Os6 C61 72.3(3)
C11 Os1 Os6 Os8 44.1(6)
C12 Os1 Os6 Os8 -70.2(3)
N1 Os1 Os6 Os8 124.65(17)
Os2 Os1 Os6 Os8 177.865(16)
Os3 Os1 Os6 Os8 -168.92(2)
Os4 Os1 Os6 Os8 70.078(15)
C11 Os1 Os6 Os5 -79.1(6)
C12 Os1 Os6 Os5 166.5(3)
N1 Os1 Os6 Os5 1.39(17)
Os2 Os1 Os6 Os5 54.603(12)
Os3 Os1 Os6 Os5 67.821(18)
Os4 Os1 Os6 Os5 -53.183(13)
Os8 Os1 Os6 Os5 -123.261(15)
C11 Os1 Os6 Os4 -26.0(6)
C12 Os1 Os6 Os4 -140.3(3)
N1 Os1 Os6 Os4 54.57(17)
Os2 Os1 Os6 Os4 107.786(14)
Os3 Os1 Os6 Os4 121.004(19)
Os8 Os1 Os6 Os4 -70.078(15)
C11 Os1 Os6 Os2 -133.7(6)
C12 Os1 Os6 Os2 111.9(3)
N1 Os1 Os6 Os2 -53.22(17)
Os3 Os1 Os6 Os2 13.218(17)
Os4 Os1 Os6 Os2 -107.786(14)
Os8 Os1 Os6 Os2 -177.865(16)
C11 Os1 Os6 Os7 -129.7(6)
C12 Os1 Os6 Os7 115.9(3)
N1 Os1 Os6 Os7 -49.19(17)
Os2 Os1 Os6 Os7 4.023(14)
Os3 Os1 Os6 Os7 17.24(2)
Os4 Os1 Os6 Os7 -103.763(17)
Os8 Os1 Os6 Os7 -173.841(18)
C42 Os4 Os6 C62 -26.0(5)
C41 Os4 Os6 C62 -142.4(11)
C40 Os4 Os6 C62 59.0(4)
N1 Os4 Os6 C62 147.6(4)
Os5 Os4 Os6 C62 92.3(3)
Os1 Os4 Os6 C62 -160.3(3)
Os8 Os4 Os6 C62 -90.4(3)
C42 Os4 Os6 C61 73.6(5)
C41 Os4 Os6 C61 -42.7(11)
C40 Os4 Os6 C61 158.7(5)
N1 Os4 Os6 C61 -112.8(5)
Os5 Os4 Os6 C61 -168.0(4)
Os1 Os4 Os6 C61 -60.7(4)
Os8 Os4 Os6 C61 9.2(4)
C42 Os4 Os6 Os8 64.4(3)
C41 Os4 Os6 Os8 -51.9(10)
C40 Os4 Os6 Os8 149.5(3)
N1 Os4 Os6 Os8 -121.97(17)
Os5 Os4 Os6 Os8 -177.246(17)
Os1 Os4 Os6 Os8 -69.870(14)
C42 Os4 Os6 Os5 -118.3(3)
C41 Os4 Os6 Os5 125.3(10)
C40 Os4 Os6 Os5 -33.3(3)
N1 Os4 Os6 Os5 55.28(17)
Os1 Os4 Os6 Os5 107.377(15)
Os8 Os4 Os6 Os5 177.246(17)
C42 Os4 Os6 Os1 134.3(3)
C41 Os4 Os6 Os1 17.9(10)
C40 Os4 Os6 Os1 -140.7(3)
N1 Os4 Os6 Os1 -52.10(17)
Os5 Os4 Os6 Os1 -107.377(15)
Os8 Os4 Os6 Os1 69.870(14)
C42 Os4 Os6 Os2 -172.6(3)
C41 Os4 Os6 Os2 71.1(10)
C40 Os4 Os6 Os2 -87.5(3)
N1 Os4 Os6 Os2 1.05(17)
Os5 Os4 Os6 Os2 -54.229(12)
Os1 Os4 Os6 Os2 53.147(12)
Os8 Os4 Os6 Os2 123.017(15)
C42 Os4 Os6 Os7 -121.5(3)
C41 Os4 Os6 Os7 122.2(10)
C40 Os4 Os6 Os7 -36.4(3)
N1 Os4 Os6 Os7 52.17(17)
Os5 Os4 Os6 Os7 -3.115(15)
Os1 Os4 Os6 Os7 104.262(17)
Os8 Os4 Os6 Os7 174.132(18)
C22 Os2 Os6 C62 121.0(6)
C21 Os2 Os6 C62 6.3(8)
N1 Os2 Os6 C62 -75.4(6)
Os1 Os2 Os6 C62 -128.3(5)
Os3 Os2 Os6 C62 -141.4(5)
Os5 Os2 Os6 C62 -21.3(5)
Os7 Os2 Os6 C62 47.3(5)
C22 Os2 Os6 C61 -27.2(4)
C21 Os2 Os6 C61 -141.9(7)
N1 Os2 Os6 C61 136.3(3)
Os1 Os2 Os6 C61 83.5(3)
Os3 Os2 Os6 C61 70.3(3)
Os5 Os2 Os6 C61 -169.6(3)
Os7 Os2 Os6 C61 -100.9(3)
C22 Os2 Os6 Os8 -112.7(3)
C21 Os2 Os6 Os8 132.6(6)
N1 Os2 Os6 Os8 50.88(18)
Os1 Os2 Os6 Os8 -2.003(15)
Os3 Os2 Os6 Os8 -15.11(2)
Os5 Os2 Os6 Os8 104.960(17)
Os7 Os2 Os6 Os8 173.605(18)
C22 Os2 Os6 Os5 142.4(3)
C21 Os2 Os6 Os5 27.7(6)
N1 Os2 Os6 Os5 -54.08(18)
Os1 Os2 Os6 Os5 -106.964(14)
Os3 Os2 Os6 Os5 -120.075(18)
Os7 Os2 Os6 Os5 68.645(13)
C22 Os2 Os6 Os1 -110.7(3)
C21 Os2 Os6 Os1 134.6(6)
N1 Os2 Os6 Os1 52.89(18)
Os3 Os2 Os6 Os1 -13.111(16)
Os5 Os2 Os6 Os1 106.964(14)
Os7 Os2 Os6 Os1 175.608(15)
C22 Os2 Os6 Os4 -164.7(3)
C21 Os2 Os6 Os4 80.7(6)
N1 Os2 Os6 Os4 -1.08(18)
Os1 Os2 Os6 Os4 -53.967(12)
Os3 Os2 Os6 Os4 -67.078(18)
Os5 Os2 Os6 Os4 52.997(12)
Os7 Os2 Os6 Os4 121.641(15)
C22 Os2 Os6 Os7 73.7(3)
C21 Os2 Os6 Os7 -41.0(6)
N1 Os2 Os6 Os7 -122.72(18)
